data_4304881
loop_
_publ_author_name
'Guangjie He'
'Yonggang Zhao'
'Cheng He'
'Yang Liu'
'Chunying Duan'

_publ_section_title
;
"Turn-On" Fluorescent Sensor for Hg2+ via Displacement Approach
;
_journal_name_full 'Inorganic Chemistry'
_journal_page_first 5169
_journal_page_last 5176
_journal_paper_doi 10.1021/ic702494s
_journal_volume 47
_journal_year 2008
_chemical_formula_sum 'C38 H32 Cl2 N4 O3'
_chemical_formula_weight 663.58
_chemical_name_systematic
; 
 ? 
;
_space_group_IT_number 2
_symmetry_cell_setting triclinic
_symmetry_space_group_name_Hall '-P 1'
_symmetry_space_group_name_H-M 'P -1'
_atom_sites_solution_hydrogens geom
_atom_sites_solution_primary direct
_atom_sites_solution_secondary difmap
_audit_creation_method SHELXL-97
_cell_angle_alpha 81.77(2)
_cell_angle_beta 89.37(3)
_cell_angle_gamma 76.03(2)
_cell_formula_units_Z 2
_cell_length_a 9.764(3)
_cell_length_b 12.480(5)
_cell_length_c 14.503(6)
_cell_measurement_reflns_used 2405
_cell_measurement_temperature 273(2)
_cell_measurement_theta_max 24.36
_cell_measurement_theta_min 2.40
_cell_volume 1696.8(11)
_computing_cell_refinement 'Bruker SMART'
_computing_data_collection 'Bruker SMART'
_computing_data_reduction 'Bruker SAINT'
_computing_molecular_graphics 'Bruker SHELXTL'
_computing_publication_material 'Bruker SHELXTL'
_computing_structure_refinement 'Bruker SHELXTL'
_computing_structure_solution 'Bruker SHELXTL'
_diffrn_ambient_temperature 273(2)
_diffrn_measured_fraction_theta_full 0.959
_diffrn_measured_fraction_theta_max 0.959
_diffrn_measurement_device_type 'CCD area detector'
_diffrn_measurement_method 'phi and omega scans'
_diffrn_radiation_monochromator graphite
_diffrn_radiation_source 'fine-focus sealed tube'
_diffrn_radiation_type MoK\a
_diffrn_radiation_wavelength 0.71073
_diffrn_reflns_av_R_equivalents 0.0484
_diffrn_reflns_av_sigmaI/netI 0.0830
_diffrn_reflns_limit_h_max 11
_diffrn_reflns_limit_h_min -11
_diffrn_reflns_limit_k_max 14
_diffrn_reflns_limit_k_min -14
_diffrn_reflns_limit_l_max 17
_diffrn_reflns_limit_l_min -14
_diffrn_reflns_number 10092
_diffrn_reflns_theta_full 25.00
_diffrn_reflns_theta_max 25.00
_diffrn_reflns_theta_min 2.40
_exptl_absorpt_coefficient_mu 0.234
_exptl_absorpt_correction_type none
_exptl_crystal_colour yellow
_exptl_crystal_density_diffrn 1.299
_exptl_crystal_density_method 'not measured'
_exptl_crystal_description block
_exptl_crystal_F_000 692
_exptl_crystal_size_max 0.40
_exptl_crystal_size_mid 0.30
_exptl_crystal_size_min 0.30
_refine_diff_density_max 0.586
_refine_diff_density_min -0.393
_refine_diff_density_rms 0.066
_refine_ls_extinction_coef 0.006(2)
_refine_ls_extinction_expression Fc^*^=kFc[1+0.001xFc^2^\l^3^/sin(2\q)]^-1/4^
_refine_ls_extinction_method SHELXL
_refine_ls_goodness_of_fit_ref 1.030
_refine_ls_hydrogen_treatment 'riding mode'
_refine_ls_matrix_type full
_refine_ls_number_parameters 462
_refine_ls_number_reflns 5742
_refine_ls_number_restraints 78
_refine_ls_restrained_S_all 1.046
_refine_ls_R_factor_all 0.1363
_refine_ls_R_factor_gt 0.0769
_refine_ls_shift/su_max 0.000
_refine_ls_shift/su_mean 0.000
_refine_ls_structure_factor_coef Fsqd
_refine_ls_weighting_details 'calc w=1/[\s^2^(Fo^2^)+(0.1250P)^2^+0.0000P] where P=(Fo^2^+2Fc^2^)/3'
_refine_ls_weighting_scheme calc
_refine_ls_wR_factor_gt 0.2128
_refine_ls_wR_factor_ref 0.2397
_reflns_number_gt 2958
_reflns_number_total 5742
_reflns_threshold_expression >2sigma(I)
_cod_data_source_file ic702494s-file004_1.cif
_cod_data_source_block H2NB
_cod_depositor_comments
;
The following automatic conversions were performed:
'_symmetry_cell_setting' value 'Triclinic' changed to 'triclinic'
according to '/home/saulius/struct/CIF-dictionaries/cif_core.dic'
dictionary named 'cif_core.dic' version 2.4.1 from 2010-06-29.

Automatic conversion script
Id: cif_fix_enum 1527 2010-12-29 10:47:43Z saulius 
;
_cod_database_code 4304881

loop_
_symmetry_equiv_pos_as_xyz
'x, y, z'
'-x, -y, -z'

loop_
_atom_site_label
_atom_site_type_symbol
_atom_site_fract_x
_atom_site_fract_y
_atom_site_fract_z
_atom_site_U_iso_or_equiv
_atom_site_adp_type
_atom_site_occupancy
_atom_site_symmetry_multiplicity
_atom_site_calc_flag
_atom_site_refinement_flags
_atom_site_disorder_assembly
_atom_site_disorder_group
C1 C 0.6211(3) 0.3705(2) 0.2418(2) 0.0553(8) Uani 1 1 d . . .
O1 O 0.6792(2) 0.28506(14) 0.19543(15) 0.0679(6) Uani 1 1 d . . .
H1A H 0.7491 0.2975 0.1683 0.102 Uiso 1 1 calc R . .
O2 O 1.2317(3) 0.22940(18) 0.30804(15) 0.0865(7) Uani 1 1 d . . .
H2C H 1.1851 0.2286 0.2616 0.104 Uiso 1 1 calc R . .
N1 N 0.8666(2) 0.39269(16) 0.14646(15) 0.0522(6) Uani 1 1 d . . .
N2 N 0.9968(2) 0.40596(17) 0.11130(15) 0.0530(6) Uani 1 1 d . . .
N3 N 1.0085(2) 0.14389(17) 0.12144(15) 0.0543(6) Uani 1 1 d . . .
N4 N 1.0849(2) 0.15112(17) 0.20059(15) 0.0549(6) Uani 1 1 d . . .
C2 C 0.4986(3) 0.3598(3) 0.2915(2) 0.0699(9) Uani 1 1 d . . .
H2A H 0.4605 0.2990 0.2879 0.084 Uiso 1 1 calc R . .
C3 C 0.4371(3) 0.4383(3) 0.3442(2) 0.0744(10) Uani 1 1 d . . .
H3A H 0.3580 0.4296 0.3779 0.089 Uiso 1 1 calc R . .
C4 C 0.4894(3) 0.5331(3) 0.34957(19) 0.0639(9) Uani 1 1 d . . .
C5 C 0.4273(4) 0.6150(3) 0.4056(2) 0.0836(11) Uani 1 1 d . . .
H5A H 0.3513 0.6047 0.4421 0.100 Uiso 1 1 calc R . .
C6 C 0.4745(4) 0.7071(3) 0.4078(2) 0.0819(11) Uani 1 1 d . . .
H6A H 0.4304 0.7604 0.4442 0.098 Uiso 1 1 calc R . .
C7 C 0.5883(4) 0.7218(3) 0.3558(2) 0.0862(11) Uani 1 1 d . . .
H7A H 0.6213 0.7853 0.3580 0.103 Uiso 1 1 calc R . .
C8 C 0.6550(4) 0.6449(2) 0.3007(2) 0.0709(9) Uani 1 1 d . . .
H8A H 0.7313 0.6579 0.2657 0.085 Uiso 1 1 calc R . .
C9 C 0.6099(3) 0.5477(2) 0.29632(18) 0.0559(8) Uani 1 1 d . . .
C10 C 0.6765(3) 0.4627(2) 0.24251(18) 0.0487(7) Uani 1 1 d . . .
C11 C 0.8053(3) 0.4681(2) 0.19438(18) 0.0517(7) Uani 1 1 d . . .
H11A H 0.8448 0.5281 0.1983 0.062 Uiso 1 1 calc R . .
C12 C 1.0616(3) 0.32422(19) 0.07033(17) 0.0457(7) Uani 1 1 d . . .
C13 C 1.2040(3) 0.3227(2) 0.03694(18) 0.0495(7) Uani 1 1 d . . .
C14 C 1.2658(3) 0.2557(2) -0.0279(2) 0.0692(9) Uani 1 1 d . . .
H14A H 1.2165 0.2096 -0.0507 0.083 Uiso 1 1 calc R . .
C15 C 1.3995(4) 0.2563(3) -0.0590(3) 0.0847(11) Uani 1 1 d . . .
H15A H 1.4387 0.2120 -0.1035 0.102 Uiso 1 1 calc R . .
C16 C 1.4752(4) 0.3219(3) -0.0246(3) 0.0816(11) Uani 1 1 d . . .
H16A H 1.5659 0.3211 -0.0453 0.098 Uiso 1 1 calc R . .
C17 C 1.4173(3) 0.3892(3) 0.0405(2) 0.0720(10) Uani 1 1 d . . .
H17A H 1.4680 0.4343 0.0635 0.086 Uiso 1 1 calc R . .
C18 C 1.2831(3) 0.3886(2) 0.0708(2) 0.0617(8) Uani 1 1 d . . .
H18A H 1.2443 0.4333 0.1152 0.074 Uiso 1 1 calc R . .
C19 C 0.9976(3) 0.2291(2) 0.05782(18) 0.0476(7) Uani 1 1 d . . .
C20 C 0.9196(3) 0.2315(2) -0.02889(18) 0.0493(7) Uani 1 1 d . . .
C21 C 0.8653(3) 0.1416(2) -0.0441(2) 0.0614(8) Uani 1 1 d . . .
H21A H 0.8780 0.0791 0.0013 0.074 Uiso 1 1 calc R . .
C22 C 0.7936(3) 0.1446(3) -0.1253(2) 0.0759(10) Uani 1 1 d . . .
H22A H 0.7596 0.0835 -0.1352 0.091 Uiso 1 1 calc R . .
C23 C 0.7716(4) 0.2355(3) -0.1914(2) 0.0863(12) Uani 1 1 d . . .
H23A H 0.7194 0.2382 -0.2452 0.104 Uiso 1 1 calc R . .
C24 C 0.8271(4) 0.3250(3) -0.1786(2) 0.0878(12) Uani 1 1 d . . .
H24A H 0.8156 0.3863 -0.2252 0.105 Uiso 1 1 calc R . .
C25 C 0.8992(3) 0.3229(2) -0.0968(2) 0.0666(9) Uani 1 1 d . . .
H25A H 0.9342 0.3837 -0.0877 0.080 Uiso 1 1 calc R . .
C26 C 1.0848(3) 0.0708(2) 0.26573(19) 0.0516(7) Uani 1 1 d . . .
H26A H 1.0350 0.0182 0.2567 0.062 Uiso 1 1 calc R . .
C27 C 1.1600(3) 0.0593(2) 0.35325(18) 0.0527(8) Uani 1 1 d . . .
C28 C 1.1588(3) -0.0321(2) 0.42454(18) 0.0514(7) Uani 1 1 d . . .
C29 C 1.0864(3) -0.1144(2) 0.4161(2) 0.0625(9) Uani 1 1 d . . .
H29A H 1.0368 -0.1112 0.3610 0.075 Uiso 1 1 calc R . .
C30 C 1.0871(4) -0.1999(3) 0.4873(2) 0.0771(11) Uani 1 1 d . . .
H30A H 1.0375 -0.2533 0.4804 0.092 Uiso 1 1 calc R . .
C31 C 1.1623(4) -0.2065(3) 0.5701(2) 0.0806(11) Uani 1 1 d . . .
H31A H 1.1631 -0.2646 0.6182 0.097 Uiso 1 1 calc R . .
C32 C 1.2332(4) -0.1298(3) 0.5807(2) 0.0779(11) Uani 1 1 d . . .
H32A H 1.2824 -0.1355 0.6364 0.093 Uiso 1 1 calc R . .
C33 C 1.2353(3) -0.0403(2) 0.5095(2) 0.0619(9) Uani 1 1 d . . .
C34 C 1.3093(4) 0.0416(3) 0.5202(2) 0.0742(10) Uani 1 1 d . . .
H34A H 1.3616 0.0353 0.5748 0.089 Uiso 1 1 calc R . .
C35 C 1.3058(4) 0.1277(3) 0.4539(2) 0.0798(10) Uani 1 1 d . . .
H35A H 1.3539 0.1811 0.4636 0.096 Uiso 1 1 calc R . .
C36 C 1.2311(3) 0.1395(2) 0.3698(2) 0.0624(8) Uani 1 1 d . . .
C37 C 0.6377(5) 1.0455(4) 0.1481(4) 0.145(2) Uani 1 1 d D . .
Cl1 Cl 0.77607(16) 0.93518(12) 0.19733(11) 0.1472(5) Uani 1 1 d D A .
Cl2 Cl 0.4852(2) 1.03684(18) 0.20918(17) 0.1704(9) Uani 0.83 1 d PDU A 1
Cl3 Cl 0.4664(11) 1.0270(9) 0.1349(11) 0.199(5) Uani 0.17 1 d PDU A 2
O3 O -0.9715(6) 1.4980(4) 0.4126(4) 0.0866(9) Uani 0.50 1 d PDU . 1
C38 C -1.0931(10) 1.5196(10) 0.4640(8) 0.101(3) Uani 0.33 1 d PDU . 1
C38' C -0.935(3) 1.465(2) 0.5093(7) 0.096(3) Uani 0.17 1 d PDU . 1
C39 C -0.9793(10) 1.5632(6) 0.3776(7) 0.118(3) Uani 0.50 1 d PDU B 2
O4 O -0.9681(6) 1.4541(4) 0.4042(4) 0.0962(17) Uani 0.50 1 d PDU B 2

loop_
_atom_site_aniso_label
_atom_site_aniso_U_11
_atom_site_aniso_U_22
_atom_site_aniso_U_33
_atom_site_aniso_U_23
_atom_site_aniso_U_13
_atom_site_aniso_U_12
C1 0.0526(16) 0.0576(15) 0.0558(17) -0.0083(13) 0.0031(14) -0.0134(13)
O1 0.0671(12) 0.0601(10) 0.0872(14) -0.0305(10) 0.0133(11) -0.0254(9)
O2 0.1133(17) 0.0933(13) 0.0698(15) -0.0051(12) -0.0140(13) -0.0610(13)
N1 0.0546(13) 0.0514(11) 0.0562(13) -0.0216(10) 0.0136(11) -0.0159(10)
N2 0.0567(13) 0.0538(11) 0.0534(13) -0.0188(10) 0.0123(11) -0.0166(10)
N3 0.0651(14) 0.0530(12) 0.0480(13) -0.0155(10) -0.0027(11) -0.0156(11)
N4 0.0714(15) 0.0535(12) 0.0445(13) -0.0081(10) -0.0077(12) -0.0234(11)
C2 0.0605(18) 0.0730(18) 0.078(2) -0.0074(17) 0.0073(17) -0.0210(15)
C3 0.0589(19) 0.085(2) 0.073(2) -0.0042(18) 0.0112(16) -0.0091(17)
C4 0.0592(18) 0.0776(19) 0.0447(16) -0.0116(15) 0.0043(14) 0.0050(16)
C5 0.068(2) 0.114(3) 0.0531(19) -0.0204(19) 0.0098(16) 0.012(2)
C6 0.088(2) 0.088(2) 0.062(2) -0.0376(17) 0.0037(18) 0.007(2)
C7 0.101(3) 0.0785(19) 0.082(2) -0.0416(18) 0.007(2) -0.0103(19)
C8 0.087(2) 0.0639(16) 0.0674(19) -0.0308(15) 0.0118(17) -0.0176(16)
C9 0.0596(17) 0.0590(16) 0.0450(16) -0.0093(13) 0.0007(13) -0.0054(14)
C10 0.0493(15) 0.0529(14) 0.0442(15) -0.0109(12) 0.0077(12) -0.0108(12)
C11 0.0592(17) 0.0443(13) 0.0546(16) -0.0147(12) 0.0046(14) -0.0144(12)
C12 0.0506(15) 0.0473(13) 0.0408(14) -0.0112(11) 0.0031(12) -0.0122(12)
C13 0.0510(15) 0.0509(14) 0.0465(15) -0.0106(12) 0.0058(13) -0.0102(12)
C14 0.0598(18) 0.0788(18) 0.077(2) -0.0347(16) 0.0136(16) -0.0185(15)
C15 0.062(2) 0.109(2) 0.085(2) -0.040(2) 0.0193(18) -0.0103(19)
C16 0.0515(18) 0.110(3) 0.081(2) -0.009(2) 0.0146(17) -0.0192(19)
C17 0.0586(18) 0.0833(19) 0.080(2) -0.0140(18) 0.0072(17) -0.0276(16)
C18 0.0605(18) 0.0681(16) 0.0617(18) -0.0186(15) 0.0070(15) -0.0205(15)
C19 0.0493(15) 0.0450(13) 0.0483(15) -0.0148(12) 0.0039(12) -0.0063(12)
C20 0.0503(15) 0.0504(14) 0.0452(15) -0.0153(12) 0.0029(12) -0.0035(12)
C21 0.0623(18) 0.0616(15) 0.0618(18) -0.0232(14) -0.0012(15) -0.0092(14)
C22 0.071(2) 0.090(2) 0.070(2) -0.0456(17) -0.0136(17) -0.0055(17)
C23 0.081(2) 0.117(3) 0.057(2) -0.031(2) -0.0190(17) -0.002(2)
C24 0.095(3) 0.100(2) 0.057(2) -0.0041(19) -0.0151(19) -0.004(2)
C25 0.070(2) 0.0697(18) 0.0562(18) -0.0083(15) -0.0077(16) -0.0098(16)
C26 0.0570(16) 0.0523(14) 0.0489(16) -0.0153(13) 0.0003(13) -0.0149(13)
C27 0.0528(16) 0.0590(15) 0.0458(16) -0.0131(13) 0.0007(13) -0.0096(13)
C28 0.0499(16) 0.0548(15) 0.0454(15) -0.0134(13) 0.0059(13) -0.0018(13)
C29 0.0686(19) 0.0582(16) 0.0568(18) -0.0084(14) 0.0035(15) -0.0081(15)
C30 0.086(2) 0.0622(18) 0.077(2) -0.0036(17) 0.0098(19) -0.0093(17)
C31 0.095(2) 0.075(2) 0.0545(19) 0.0067(17) 0.0095(18) 0.0020(19)
C32 0.085(2) 0.082(2) 0.0518(19) -0.0088(17) 0.0009(17) 0.0062(19)
C33 0.0581(17) 0.0723(18) 0.0458(16) -0.0144(14) 0.0041(14) 0.0060(15)
C34 0.075(2) 0.094(2) 0.0555(19) -0.0182(17) -0.0108(16) -0.0186(18)
C35 0.079(2) 0.107(2) 0.067(2) -0.0261(19) -0.0106(18) -0.040(2)
C36 0.0706(19) 0.0725(17) 0.0510(17) -0.0130(15) 0.0016(15) -0.0285(16)
C37 0.173(5) 0.094(3) 0.183(5) -0.036(3) 0.053(4) -0.054(3)
Cl1 0.1390(10) 0.1726(10) 0.1656(12) -0.0759(9) 0.0227(9) -0.0775(9)
Cl2 0.1302(14) 0.1895(16) 0.1933(19) -0.0670(15) 0.0323(14) -0.0210(13)
Cl3 0.193(10) 0.166(8) 0.243(13) 0.014(9) -0.059(10) -0.076(7)
O3 0.0869(11) 0.0854(12) 0.0880(12) -0.0114(8) 0.0018(8) -0.0223(8)
C38 0.094(5) 0.095(4) 0.118(5) 0.000(4) -0.035(4) -0.039(4)
C38' 0.088(5) 0.088(5) 0.124(6) -0.007(5) -0.026(5) -0.048(5)
C39 0.090(5) 0.137(5) 0.135(6) -0.053(5) -0.015(5) -0.024(5)
O4 0.100(3) 0.080(3) 0.123(4) -0.001(3) 0.012(3) -0.059(3)

loop_
_atom_type_symbol
_atom_type_description
_atom_type_scat_dispersion_real
_atom_type_scat_dispersion_imag
_atom_type_scat_source
C C 0.0033 0.0016 'International Tables Vol C Tables 4.2.6.8 and 6.1.1.4'
H H 0.0000 0.0000 'International Tables Vol C Tables 4.2.6.8 and 6.1.1.4'
N N 0.0061 0.0033 'International Tables Vol C Tables 4.2.6.8 and 6.1.1.4'
O O 0.0106 0.0060 'International Tables Vol C Tables 4.2.6.8 and 6.1.1.4'
Cl Cl 0.1484 0.1585 'International Tables Vol C Tables 4.2.6.8 and 6.1.1.4'

loop_
_geom_angle_atom_site_label_1
_geom_angle_atom_site_label_2
_geom_angle_atom_site_label_3
_geom_angle
_geom_angle_site_symmetry_1
_geom_angle_site_symmetry_3
_geom_angle_publ_flag
O1 C1 C10 123.3(2) . . ?
O1 C1 C2 115.3(3) . . ?
C10 C1 C2 121.4(3) . . ?
C1 O1 H1A 109.5 . . ?
C36 O2 H2C 109.5 . . ?
C11 N1 N2 114.2(2) . . ?
C12 N2 N1 112.8(2) . . ?
C19 N3 N4 112.8(2) . . ?
C26 N4 N3 111.9(2) . . ?
C3 C2 C1 119.7(3) . . ?
C3 C2 H2A 120.2 . . ?
C1 C2 H2A 120.2 . . ?
C2 C3 C4 121.9(3) . . ?
C2 C3 H3A 119.1 . . ?
C4 C3 H3A 119.1 . . ?
C3 C4 C5 122.4(3) . . ?
C3 C4 C9 119.1(3) . . ?
C5 C4 C9 118.5(3) . . ?
C6 C5 C4 122.1(3) . . ?
C6 C5 H5A 118.9 . . ?
C4 C5 H5A 118.9 . . ?
C5 C6 C7 119.4(3) . . ?
C5 C6 H6A 120.3 . . ?
C7 C6 H6A 120.3 . . ?
C6 C7 C8 121.7(4) . . ?
C6 C7 H7A 119.2 . . ?
C8 C7 H7A 119.2 . . ?
C7 C8 C9 121.0(3) . . ?
C7 C8 H8A 119.5 . . ?
C9 C8 H8A 119.5 . . ?
C8 C9 C10 124.1(3) . . ?
C8 C9 C4 117.3(3) . . ?
C10 C9 C4 118.6(3) . . ?
C1 C10 C9 119.2(3) . . ?
C1 C10 C11 119.6(2) . . ?
C9 C10 C11 121.0(3) . . ?
N1 C11 C10 121.9(3) . . ?
N1 C11 H11A 119.1 . . ?
C10 C11 H11A 119.1 . . ?
N2 C12 C13 118.7(2) . . ?
N2 C12 C19 122.2(2) . . ?
C13 C12 C19 119.1(2) . . ?
C14 C13 C18 117.5(3) . . ?
C14 C13 C12 121.9(3) . . ?
C18 C13 C12 120.6(2) . . ?
C15 C14 C13 120.9(3) . . ?
C15 C14 H14A 119.5 . . ?
C13 C14 H14A 119.5 . . ?
C16 C15 C14 120.4(3) . . ?
C16 C15 H15A 119.8 . . ?
C14 C15 H15A 119.8 . . ?
C15 C16 C17 120.3(3) . . ?
C15 C16 H16A 119.9 . . ?
C17 C16 H16A 119.9 . . ?
C16 C17 C18 118.9(3) . . ?
C16 C17 H17A 120.5 . . ?
C18 C17 H17A 120.5 . . ?
C17 C18 C13 121.9(3) . . ?
C17 C18 H18A 119.0 . . ?
C13 C18 H18A 119.0 . . ?
N3 C19 C20 118.1(2) . . ?
N3 C19 C12 121.9(2) . . ?
C20 C19 C12 120.0(2) . . ?
C25 C20 C21 118.7(3) . . ?
C25 C20 C19 120.2(3) . . ?
C21 C20 C19 121.1(2) . . ?
C22 C21 C20 120.5(3) . . ?
C22 C21 H21A 119.7 . . ?
C20 C21 H21A 119.7 . . ?
C23 C22 C21 120.6(3) . . ?
C23 C22 H22A 119.7 . . ?
C21 C22 H22A 119.7 . . ?
C22 C23 C24 119.9(3) . . ?
C22 C23 H23A 120.0 . . ?
C24 C23 H23A 120.0 . . ?
C25 C24 C23 119.9(3) . . ?
C25 C24 H24A 120.1 . . ?
C23 C24 H24A 120.1 . . ?
C20 C25 C24 120.3(3) . . ?
C20 C25 H25A 119.8 . . ?
C24 C25 H25A 119.8 . . ?
N4 C26 C27 121.8(3) . . ?
N4 C26 H26A 119.1 . . ?
C27 C26 H26A 119.1 . . ?
C36 C27 C28 119.4(3) . . ?
C36 C27 C26 120.1(2) . . ?
C28 C27 C26 120.4(3) . . ?
C29 C28 C33 117.9(3) . . ?
C29 C28 C27 123.8(3) . . ?
C33 C28 C27 118.4(3) . . ?
C30 C29 C28 121.5(3) . . ?
C30 C29 H29A 119.3 . . ?
C28 C29 H29A 119.3 . . ?
C29 C30 C31 119.9(4) . . ?
C29 C30 H30A 120.0 . . ?
C31 C30 H30A 120.0 . . ?
C32 C31 C30 120.4(3) . . ?
C32 C31 H31A 119.8 . . ?
C30 C31 H31A 119.8 . . ?
C31 C32 C33 121.8(3) . . ?
C31 C32 H32A 119.1 . . ?
C33 C32 H32A 119.1 . . ?
C32 C33 C34 122.2(3) . . ?
C32 C33 C28 118.6(3) . . ?
C34 C33 C28 119.2(3) . . ?
C35 C34 C33 121.4(3) . . ?
C35 C34 H34A 119.3 . . ?
C33 C34 H34A 119.3 . . ?
C34 C35 C36 121.4(3) . . ?
C34 C35 H35A 119.3 . . ?
C36 C35 H35A 119.3 . . ?
O2 C36 C27 122.7(3) . . ?
O2 C36 C35 117.1(3) . . ?
C27 C36 C35 120.2(3) . . ?
Cl2 C37 Cl1 108.2(3) . . ?
Cl2 C37 Cl3 37.4(5) . . ?
Cl1 C37 Cl3 121.2(4) . . ?
C38 O3 C38' 71.0(11) . . ?
C38 O3 C38' 21.8(10) . 2_386 ?
C38' O3 C38' 55.3(15) . 2_386 ?
C38 O3 C38 75.3(7) . 2_386 ?
C38' O3 C38 11.9(12) . 2_386 ?
C38' O3 C38 56.7(7) 2_386 2_386 ?
C38' C38 O3 91(3) 2_386 . ?
C38' C38 C38' 52(3) 2_386 . ?
O3 C38 C38' 55.7(6) . . ?
C38' C38 O3 32(3) 2_386 2_386 ?
O3 C38 O3 104.7(7) . 2_386 ?
C38' C38 O3 50.2(7) . 2_386 ?
C38' C38 C38 39(3) 2_386 2_386 ?
O3 C38 C38 63.2(5) . 2_386 ?
C38' C38 C38 12.5(9) . 2_386 ?
O3 C38 C38 41.4(4) 2_386 2_386 ?
C38 C38' C38' 109(4) 2_386 2_386 ?
C38 C38' O3 136(4) 2_386 . ?
C38' C38' O3 65.1(8) 2_386 . ?
C38 C38' O3 67(2) 2_386 2_386 ?
C38' C38' O3 59.6(14) 2_386 2_386 ?
O3 C38' O3 124.7(15) . 2_386 ?
C38 C38' C38 128(3) 2_386 . ?
C38' C38' C38 18.8(12) 2_386 . ?
O3 C38' C38 53.3(7) . . ?
O3 C38' C38 73.1(11) 2_386 . ?

loop_
_geom_bond_atom_site_label_1
_geom_bond_atom_site_label_2
_geom_bond_distance
_geom_bond_site_symmetry_2
_geom_bond_publ_flag
C1 O1 1.348(3) . ?
C1 C10 1.386(4) . ?
C1 C2 1.415(4) . ?
O1 H1A 0.8200 . ?
O2 C36 1.333(3) . ?
O2 H2C 0.8200 . ?
N1 C11 1.278(3) . ?
N1 N2 1.403(3) . ?
N2 C12 1.283(3) . ?
N3 C19 1.288(3) . ?
N3 N4 1.401(3) . ?
N4 C26 1.276(3) . ?
C2 C3 1.351(4) . ?
C2 H2A 0.9300 . ?
C3 C4 1.408(5) . ?
C3 H3A 0.9300 . ?
C4 C5 1.414(4) . ?
C4 C9 1.434(4) . ?
C5 C6 1.342(5) . ?
C5 H5A 0.9300 . ?
C6 C7 1.369(5) . ?
C6 H6A 0.9300 . ?
C7 C8 1.375(4) . ?
C7 H7A 0.9300 . ?
C8 C9 1.397(4) . ?
C8 H8A 0.9300 . ?
C9 C10 1.431(4) . ?
C10 C11 1.442(4) . ?
C11 H11A 0.9300 . ?
C12 C13 1.464(4) . ?
C12 C19 1.502(4) . ?
C13 C14 1.384(4) . ?
C13 C18 1.395(4) . ?
C14 C15 1.378(4) . ?
C14 H14A 0.9300 . ?
C15 C16 1.371(5) . ?
C15 H15A 0.9300 . ?
C16 C17 1.379(5) . ?
C16 H16A 0.9300 . ?
C17 C18 1.379(4) . ?
C17 H17A 0.9300 . ?
C18 H18A 0.9300 . ?
C19 C20 1.470(4) . ?
C20 C25 1.373(4) . ?
C20 C21 1.397(4) . ?
C21 C22 1.368(4) . ?
C21 H21A 0.9300 . ?
C22 C23 1.352(4) . ?
C22 H22A 0.9300 . ?
C23 C24 1.388(5) . ?
C23 H23A 0.9300 . ?
C24 C25 1.380(5) . ?
C24 H24A 0.9300 . ?
C25 H25A 0.9300 . ?
C26 C27 1.445(4) . ?
C26 H26A 0.9300 . ?
C27 C36 1.396(4) . ?
C27 C28 1.428(4) . ?
C28 C29 1.399(4) . ?
C28 C33 1.427(4) . ?
C29 C30 1.374(4) . ?
C29 H29A 0.9300 . ?
C30 C31 1.397(5) . ?
C30 H30A 0.9300 . ?
C31 C32 1.335(5) . ?
C31 H31A 0.9300 . ?
C32 C33 1.412(4) . ?
C32 H32A 0.9300 . ?
C33 C34 1.412(5) . ?
C34 C35 1.329(4) . ?
C34 H34A 0.9300 . ?
C35 C36 1.399(4) . ?
C35 H35A 0.9300 . ?
C37 Cl2 1.743(5) . ?
C37 Cl1 1.753(5) . ?
C37 Cl3 1.759(11) . ?
O3 C38 1.386(8) . ?
O3 C38' 1.428(9) . ?
O3 C38' 1.50(2) 2_386 ?
O3 C38 1.870(13) 2_386 ?
C38 C38' 0.56(2) 2_386 ?
C38 C38' 1.63(2) . ?
C38 O3 1.870(13) 2_386 ?
C38 C38 2.03(2) 2_386 ?
C38' C38 0.56(2) 2_386 ?
C38' C38' 1.36(4) 2_386 ?
C38' O3 1.50(2) 2_386 ?
C39 O4 1.339(7) . ?
